data_4337282
loop_
_publ_author_name
'Yan, Xue'
'Luo, Siyang'
'Lin, Zheshuai'
'Yao, Jiyong'
'He, Ran'
'Yue, Yinchao'
'Chen, Chuangtian'

_publ_section_title
;
 ReBe2B5O11 (Re = Y, Gd): Rare-Earth Beryllium Borates as Deep-Ultraviolet
 Nonlinear-Optical Materials.
;
_journal_issue 4
_journal_name_full 'Inorganic chemistry'
_journal_page_first 1952
_journal_page_last 1954
_journal_paper_doi 10.1021/ic4029436
_journal_volume 53
_journal_year 2014
_chemical_formula_sum 'B5 Be2 Gd O11'
_chemical_formula_weight 405.32
_chemical_name_systematic
;
 ?
;
_space_group_IT_number 33
_symmetry_space_group_name_Hall 'P 2c -2n'
_symmetry_space_group_name_H-M 'P n a 21'
_atom_sites_solution_primary direct
_atom_sites_solution_secondary difmap
_audit_creation_method SHELXL-97
_cell_angle_alpha 90.00
_cell_angle_beta 90.00
_cell_angle_gamma 90.00
_cell_formula_units_Z 4
_cell_length_a 25.784(5)
_cell_length_b 4.3454(9)
_cell_length_c 6.6886(13)
_cell_measurement_temperature 293(2)
_cell_volume 749.4(3)
_computing_structure_refinement 'SHELXL-97 (Sheldrick, 2008)'
_diffrn_ambient_temperature 293(2)
_diffrn_measured_fraction_theta_full 0.998
_diffrn_measured_fraction_theta_max 0.998
_diffrn_radiation_monochromator graphite
_diffrn_radiation_source 'fine-focus sealed tube'
_diffrn_radiation_type MoK\a
_diffrn_radiation_wavelength 0.71073
_diffrn_reflns_av_R_equivalents 0.0334
_diffrn_reflns_av_sigmaI/netI 0.0417
_diffrn_reflns_limit_h_max 35
_diffrn_reflns_limit_h_min -37
_diffrn_reflns_limit_k_max 6
_diffrn_reflns_limit_k_min -6
_diffrn_reflns_limit_l_max 8
_diffrn_reflns_limit_l_min -9
_diffrn_reflns_number 6952
_diffrn_reflns_theta_full 31.50
_diffrn_reflns_theta_max 31.50
_diffrn_reflns_theta_min 3.16
_exptl_absorpt_coefficient_mu 8.913
_exptl_absorpt_correction_T_max 0.3904
_exptl_absorpt_correction_T_min 0.2822
_exptl_absorpt_correction_type numerical
_exptl_crystal_density_diffrn 3.592
_exptl_crystal_density_method 'not measured'
_exptl_crystal_F_000 740
_exptl_crystal_size_max 0.19
_exptl_crystal_size_mid 0.14
_exptl_crystal_size_min 0.13
_refine_diff_density_max 1.358
_refine_diff_density_min -0.959
_refine_diff_density_rms 0.176
_refine_ls_abs_structure_details 'Flack H D (1983), Acta Cryst. A39, 876-881'
_refine_ls_abs_structure_Flack 0.081(14)
_refine_ls_extinction_coef 0.0124(3)
_refine_ls_extinction_expression Fc^*^=kFc[1+0.001xFc^2^\l^3^/sin(2\q)]^-1/4^
_refine_ls_extinction_method SHELXL
_refine_ls_goodness_of_fit_ref 1.067
_refine_ls_matrix_type full
_refine_ls_number_parameters 174
_refine_ls_number_reflns 2338
_refine_ls_number_restraints 13
_refine_ls_restrained_S_all 1.065
_refine_ls_R_factor_all 0.0241
_refine_ls_R_factor_gt 0.0222
_refine_ls_shift/su_max 0.002
_refine_ls_shift/su_mean 0.000
_refine_ls_structure_factor_coef Fsqd
_refine_ls_weighting_details 'calc w=1/[\s^2^(Fo^2^)+(0.0126P)^2^+0.0076P] where P=(Fo^2^+2Fc^2^)/3'
_refine_ls_weighting_scheme calc
_refine_ls_wR_factor_gt 0.0434
_refine_ls_wR_factor_ref 0.0441
_reflns_number_gt 2221
_reflns_number_total 2338
_reflns_threshold_expression >2\s(I)
_cod_data_source_file ic4029436_si_002.cif
_cod_data_source_block 20130406
_cod_database_code 4337282

loop_
_symmetry_equiv_pos_as_xyz
'x, y, z'
'-x, -y, z+1/2'
'-x+1/2, y+1/2, z+1/2'
'x+1/2, -y+1/2, z'

loop_
_atom_site_label
_atom_site_type_symbol
_atom_site_fract_x
_atom_site_fract_y
_atom_site_fract_z
_atom_site_U_iso_or_equiv
_atom_site_adp_type
_atom_site_occupancy
_atom_site_symmetry_multiplicity
_atom_site_calc_flag
_atom_site_refinement_flags
Gd1 Gd 0.419819(5) 0.13926(3) 1.04967(4) 0.00376(6) Uani 1 1 d .
O7 O 0.34854(10) -0.3565(6) 0.5264(7) 0.0066(7) Uani 1 1 d .
O8 O 0.34906(11) -0.0948(6) 0.2085(4) 0.0045(5) Uani 1 1 d .
O2 O 0.48891(11) -0.2265(6) 0.6067(4) 0.0064(6) Uani 1 1 d .
O5 O 0.41618(11) 0.0004(7) 0.4267(5) 0.0059(6) Uani 1 1 d .
O4 O 0.40646(12) -0.1617(6) 0.7676(5) 0.0051(5) Uani 1 1 d .
O1 O 0.54548(11) -0.6373(6) 0.6074(4) 0.0059(6) Uani 1 1 d .
O6 O 0.35288(11) -0.5825(6) 0.8598(4) 0.0052(6) Uani 1 1 d .
O3 O 0.45574(11) 0.2708(7) 0.7012(5) 0.0051(5) Uani 1 1 d .
B3 B 0.36838(18) -0.3793(10) 0.7198(7) 0.0056(8) Uani 1 1 d .
B2 B 0.44215(19) -0.0313(11) 0.6201(7) 0.0054(8) Uani 1 1 d .
B4 B 0.36980(18) -0.1508(10) 0.3896(7) 0.0057(8) Uani 1 1 d .
B1 B 0.49632(17) -0.5429(11) 0.6420(7) 0.0064(8) Uani 1 1 d .
O9 O 0.21699(11) 0.4642(7) 0.4046(5) 0.0038(5) Uani 1 1 d U
O10 O 0.24804(10) -0.0013(6) 0.2678(4) 0.0043(5) Uani 1 1 d .
O11 O 0.27937(11) 0.4656(7) 0.1351(4) 0.0061(6) Uani 1 1 d .
B5 B 0.24849(18) 0.3168(11) 0.2695(7) 0.0055(8) Uani 1 1 d .
Be2 Be 0.2922(2) 0.3327(12) 0.9100(8) 0.0036(9) Uani 1 1 d U
Be1 Be 0.2906(2) -0.1705(13) 0.1338(9) 0.0076(10) Uani 1 1 d .

loop_
_atom_site_aniso_label
_atom_site_aniso_U_11
_atom_site_aniso_U_22
_atom_site_aniso_U_33
_atom_site_aniso_U_23
_atom_site_aniso_U_13
_atom_site_aniso_U_12
Gd1 0.00299(8) 0.00429(8) 0.00400(9) 0.00003(17) -0.00034(12) -0.00031(5)
O7 0.0064(11) 0.0108(12) 0.0026(19) 0.0021(14) -0.0024(13) -0.0033(9)
O8 0.0037(13) 0.0046(13) 0.0051(14) 0.0005(10) 0.0001(11) -0.0020(10)
O2 0.0046(12) 0.0038(12) 0.0109(15) -0.0003(10) 0.0017(10) -0.0005(10)
O5 0.0081(14) 0.0058(15) 0.0037(14) 0.0001(11) -0.0009(10) -0.0020(11)
O4 0.0033(13) 0.0072(14) 0.0049(13) 0.0003(11) 0.0012(11) 0.0013(10)
O1 0.0041(13) 0.0072(13) 0.0063(14) 0.0022(9) 0.0013(9) -0.0007(10)
O6 0.0058(14) 0.0065(13) 0.0034(14) 0.0005(11) 0.0005(10) 0.0000(10)
O3 0.0035(13) 0.0061(13) 0.0057(13) -0.0005(11) 0.0003(10) -0.0003(11)
B3 0.007(2) 0.005(2) 0.005(2) -0.0002(16) -0.0010(17) 0.0019(16)
B2 0.005(2) 0.005(2) 0.0064(19) 0.0018(16) 0.0014(16) -0.0002(17)
B4 0.005(2) 0.006(2) 0.006(2) 0.0007(16) -0.0012(16) 0.0034(15)
B1 0.0036(19) 0.010(2) 0.005(2) 0.0007(17) -0.0025(16) 0.0021(17)
O9 0.0042(9) 0.0028(9) 0.0045(9) -0.0002(8) 0.0007(7) 0.0014(7)
O10 0.0044(13) 0.0030(13) 0.0056(12) -0.0016(11) 0.0016(10) -0.0006(10)
O11 0.0065(13) 0.0030(12) 0.0089(14) 0.0002(11) 0.0005(11) 0.0010(11)
B5 0.005(2) 0.007(2) 0.0046(19) 0.0003(17) -0.0035(16) 0.0006(16)
Be2 0.0035(12) 0.0038(12) 0.0034(12) 0.0000(9) 0.0004(9) 0.0006(9)
Be1 0.011(3) 0.007(3) 0.005(2) 0.002(2) -0.001(2) 0.000(2)

loop_
_atom_type_symbol
_atom_type_description
_atom_type_scat_dispersion_real
_atom_type_scat_dispersion_imag
_atom_type_scat_source
B B 0.0013 0.0007 'International Tables Vol C Tables 4.2.6.8 and 6.1.1.4'
Be Be 0.0005 0.0002 'International Tables Vol C Tables 4.2.6.8 and 6.1.1.4'
Gd Gd -0.1653 3.9035 'International Tables Vol C Tables 4.2.6.8 and 6.1.1.4'
O O 0.0106 0.0060 'International Tables Vol C Tables 4.2.6.8 and 6.1.1.4'

loop_
_geom_angle_atom_site_label_1
_geom_angle_atom_site_label_2
_geom_angle_atom_site_label_3
_geom_angle
_geom_angle_site_symmetry_1
_geom_angle_site_symmetry_3
O4 Gd1 O8 90.48(10) . 1_556
O4 Gd1 O1 134.58(10) . 2_655
O8 Gd1 O1 127.99(10) 1_556 2_655
O4 Gd1 O1 70.89(10) . 2_645
O8 Gd1 O1 79.75(10) 1_556 2_645
O1 Gd1 O1 131.68(12) 2_655 2_645
O4 Gd1 O2 111.19(10) . 2_655
O8 Gd1 O2 139.08(10) 1_556 2_655
O1 Gd1 O2 57.56(10) 2_655 2_655
O1 Gd1 O2 75.68(9) 2_645 2_655
O4 Gd1 O6 75.71(10) . 1_565
O8 Gd1 O6 84.33(10) 1_556 1_565
O1 Gd1 O6 84.29(9) 2_655 1_565
O1 Gd1 O6 142.64(9) 2_645 1_565
O2 Gd1 O6 133.49(9) 2_655 1_565
O4 Gd1 O3 56.10(10) . .
O8 Gd1 O3 141.95(10) 1_556 .
O1 Gd1 O3 79.00(9) 2_655 .
O1 Gd1 O3 102.38(9) 2_645 .
O2 Gd1 O3 75.95(9) 2_655 .
O6 Gd1 O3 71.07(9) 1_565 .
O4 Gd1 O5 130.81(10) . 1_556
O8 Gd1 O5 55.28(10) 1_556 1_556
O1 Gd1 O5 93.87(10) 2_655 1_556
O1 Gd1 O5 69.15(9) 2_645 1_556
O2 Gd1 O5 85.31(9) 2_655 1_556
O6 Gd1 O5 126.20(9) 1_565 1_556
O3 Gd1 O5 160.97(9) . 1_556
O4 Gd1 B1 129.43(12) . 2_655
O8 Gd1 B1 139.38(12) 1_556 2_655
O1 Gd1 B1 28.13(11) 2_655 2_655
O1 Gd1 B1 104.04(12) 2_645 2_655
O2 Gd1 B1 29.55(11) 2_655 2_655
O6 Gd1 B1 109.96(12) 1_565 2_655
O3 Gd1 B1 77.68(11) . 2_655
O5 Gd1 B1 87.70(12) 1_556 2_655
O4 Gd1 B4 109.03(12) . 1_556
O8 Gd1 B4 27.17(11) 1_556 1_556
O1 Gd1 B4 115.85(11) 2_655 1_556
O1 Gd1 B4 69.10(11) 2_645 1_556
O2 Gd1 B4 112.19(11) 2_655 1_556
O6 Gd1 B4 107.83(11) 1_565 1_556
O3 Gd1 B4 165.11(11) . 1_556
O5 Gd1 B4 28.53(11) 1_556 1_556
B1 Gd1 B4 115.74(13) 2_655 1_556
O4 Gd1 B2 28.06(11) . .
O8 Gd1 B2 118.22(11) 1_556 .
O1 Gd1 B2 107.85(11) 2_655 .
O1 Gd1 B2 81.86(11) 2_645 .
O2 Gd1 B2 90.17(11) 2_655 .
O6 Gd1 B2 76.31(11) 1_565 .
O3 Gd1 B2 28.90(11) . .
O5 Gd1 B2 150.90(11) 1_556 .
B1 Gd1 B2 102.26(13) 2_655 .
B4 Gd1 B2 136.30(13) 1_556 .
B4 O7 B3 120.7(3) . .
B4 O8 Be1 127.6(3) . .
B4 O8 Gd1 100.2(2) . 1_554
Be1 O8 Gd1 132.2(3) . 1_554
B1 O2 B2 131.4(3) . .
B1 O2 Gd1 92.7(2) . 2_654
B2 O2 Gd1 135.7(2) . 2_654
B4 O5 B2 120.6(4) . .
B4 O5 Gd1 88.1(2) . 1_554
B2 O5 Gd1 149.8(2) . 1_554
B3 O4 B2 123.3(3) . .
B3 O4 Gd1 132.1(3) . .
B2 O4 Gd1 103.7(2) . .
B1 O1 Gd1 96.0(2) . 2_654
B1 O1 Gd1 131.0(3) . 2_644
Gd1 O1 Gd1 131.68(12) 2_654 2_644
B3 O6 Be2 124.9(3) . 1_545
B3 O6 Gd1 118.2(3) . 1_545
Be2 O6 Gd1 116.9(2) 1_545 1_545
B1 O3 B2 127.0(3) 1_565 .
B1 O3 Gd1 131.5(3) 1_565 .
B2 O3 Gd1 92.9(2) . .
O6 B3 O7 125.6(4) . .
O6 B3 O4 119.5(4) . .
O7 B3 O4 114.9(4) . .
O5 B2 O3 110.7(4) . .
O5 B2 O4 110.2(4) . .
O3 B2 O4 104.3(3) . .
O5 B2 O2 112.0(3) . .
O3 B2 O2 110.0(4) . .
O4 B2 O2 109.4(3) . .
O5 B2 Gd1 136.9(3) . .
O3 B2 Gd1 58.19(19) . .
O4 B2 Gd1 48.25(18) . .
O2 B2 Gd1 110.7(3) . .
O8 B4 O5 114.7(4) . .
O8 B4 O7 123.4(4) . .
O5 B4 O7 121.8(4) . .
O8 B4 Gd1 52.6(2) . 1_554
O5 B4 Gd1 63.3(2) . 1_554
O7 B4 Gd1 165.7(3) . 1_554
O1 B1 O3 125.6(4) . 1_545
O1 B1 O2 113.2(4) . .
O3 B1 O2 121.2(4) 1_545 .
O1 B1 Gd1 55.9(2) . 2_654
O3 B1 Gd1 175.7(3) 1_545 2_654
O2 B1 Gd1 57.73(19) . 2_654
B5 O9 Be2 124.2(3) . 3_554
B5 O9 Be1 121.0(3) . 3
Be2 O9 Be1 108.2(3) 3_554 3
B5 O10 Be2 117.2(3) . 3_544
B5 O10 Be1 117.4(3) . .
Be2 O10 Be1 125.3(3) 3_544 .
B5 O11 Be1 125.1(3) . 1_565
B5 O11 Be2 123.6(3) . 1_554
Be1 O11 Be2 107.7(3) 1_565 1_554
O11 B5 O9 123.9(4) . .
O11 B5 O10 118.2(4) . .
O9 B5 O10 117.8(4) . .
O10 Be2 O9 110.0(3) 3 3_545
O10 Be2 O6 113.5(3) 3 1_565
O9 Be2 O6 110.9(3) 3_545 1_565
O10 Be2 O11 105.0(3) 3 1_556
O9 Be2 O11 109.7(3) 3_545 1_556
O6 Be2 O11 107.4(3) 1_565 1_556
O10 Be2 Be1 87.6(3) 3 1_566
O9 Be2 Be1 145.4(3) 3_545 1_566
O6 Be2 Be1 87.0(3) 1_565 1_566
O11 Be2 Be1 35.65(19) 1_556 1_566
O10 Be2 Be1 134.9(3) 3 1_556
O9 Be2 Be1 36.3(2) 3_545 1_556
O6 Be2 Be1 108.4(3) 1_565 1_556
O11 Be2 Be1 76.7(2) 1_556 1_556
Be1 Be2 Be1 110.8(3) 1_566 1_556
O10 Be1 O11 109.1(4) . 1_545
O10 Be1 O8 111.9(4) . .
O11 Be1 O8 111.4(4) 1_545 .
O10 Be1 O9 106.1(3) . 3_544
O11 Be1 O9 109.4(4) 1_545 3_544
O8 Be1 O9 108.9(4) . 3_544
O10 Be1 Be2 135.2(3) . 1_544
O11 Be1 Be2 36.6(2) 1_545 1_544
O8 Be1 Be2 109.1(3) . 1_544
O9 Be1 Be2 76.4(3) 3_544 1_544
O10 Be1 Be2 87.0(3) . 1_554
O11 Be1 Be2 144.8(3) 1_545 1_554
O8 Be1 Be2 89.6(3) . 1_554
O9 Be1 Be2 35.46(19) 3_544 1_554
Be2 Be1 Be2 110.8(3) 1_544 1_554

loop_
_geom_bond_atom_site_label_1
_geom_bond_atom_site_label_2
_geom_bond_distance
_geom_bond_site_symmetry_2
Gd1 O4 2.321(3) .
Gd1 O8 2.343(3) 1_556
Gd1 O1 2.373(3) 2_655
Gd1 O1 2.389(3) 2_645
Gd1 O2 2.414(3) 2_655
Gd1 O6 2.461(3) 1_565
Gd1 O3 2.572(3) .
Gd1 O5 2.595(3) 1_556
Gd1 B1 2.852(5) 2_655
Gd1 B4 2.902(5) 1_556
Gd1 B2 3.023(5) .
O7 B4 1.391(6) .
O7 B3 1.395(6) .
O8 B4 1.347(5) .
O8 Be1 1.622(6) .
O8 Gd1 2.343(3) 1_554
O2 B1 1.408(6) .
O2 B2 1.477(6) .
O2 Gd1 2.414(3) 2_654
O5 B4 1.387(5) .
O5 B2 1.463(5) .
O5 Gd1 2.595(3) 1_554
O4 B3 1.400(5) .
O4 B2 1.464(5) .
O1 B1 1.352(5) .
O1 Gd1 2.373(3) 2_654
O1 Gd1 2.389(3) 2_644
O6 B3 1.347(5) .
O6 Be2 1.643(6) 1_545
O6 Gd1 2.461(3) 1_545
O3 B1 1.381(5) 1_565
O3 B2 1.463(5) .
B4 Gd1 2.902(5) 1_554
B1 O3 1.381(5) 1_545
B1 Gd1 2.852(5) 2_654
O9 B5 1.374(5) .
O9 Be2 1.619(6) 3_554
O9 Be1 1.653(7) 3
O10 B5 1.382(5) .
O10 Be2 1.581(6) 3_544
O10 Be1 1.596(7) .
O11 B5 1.364(5) .
O11 Be1 1.608(6) 1_565
O11 Be2 1.646(6) 1_554
Be2 O10 1.581(6) 3
Be2 O9 1.619(6) 3_545
Be2 O6 1.643(6) 1_565
Be2 O11 1.646(6) 1_556
Be2 Be1 2.628(8) 1_566
Be2 Be1 2.650(8) 1_556
Be1 O11 1.608(6) 1_545
Be1 O9 1.653(7) 3_544
Be1 Be2 2.628(8) 1_544
Be1 Be2 2.650(8) 1_554

loop_
_geom_torsion_atom_site_label_1
_geom_torsion_atom_site_label_2
_geom_torsion_atom_site_label_3
_geom_torsion_atom_site_label_4
_geom_torsion
_geom_torsion_site_symmetry_1
_geom_torsion_site_symmetry_4
O8 Gd1 O4 B3 3.0(3) 1_556 .
O1 Gd1 O4 B3 -147.7(3) 2_655 .
O1 Gd1 O4 B3 82.0(3) 2_645 .
O2 Gd1 O4 B3 147.5(3) 2_655 .
O6 Gd1 O4 B3 -81.0(3) 1_565 .
O3 Gd1 O4 B3 -157.6(4) . .
O5 Gd1 O4 B3 44.8(4) 1_556 .
B1 Gd1 O4 B3 174.7(3) 2_655 .
B4 Gd1 O4 B3 23.3(4) 1_556 .
B2 Gd1 O4 B3 -168.6(5) . .
O8 Gd1 O4 B2 171.7(2) 1_556 .
O1 Gd1 O4 B2 20.9(3) 2_655 .
O1 Gd1 O4 B2 -109.4(3) 2_645 .
O2 Gd1 O4 B2 -43.9(3) 2_655 .
O6 Gd1 O4 B2 87.6(2) 1_565 .
O3 Gd1 O4 B2 11.1(2) . .
O5 Gd1 O4 B2 -146.5(2) 1_556 .
B1 Gd1 O4 B2 -16.7(3) 2_655 .
B4 Gd1 O4 B2 -168.1(2) 1_556 .
O4 Gd1 O3 B1 -158.8(4) . 1_565
O8 Gd1 O3 B1 168.6(3) 1_556 1_565
O1 Gd1 O3 B1 28.3(3) 2_655 1_565
O1 Gd1 O3 B1 -102.3(3) 2_645 1_565
O2 Gd1 O3 B1 -30.7(3) 2_655 1_565
O6 Gd1 O3 B1 116.0(4) 1_565 1_565
O5 Gd1 O3 B1 -41.0(5) 1_556 1_565
B1 Gd1 O3 B1 -0.4(4) 2_655 1_565
B4 Gd1 O3 B1 -155.7(4) 1_556 1_565
B2 Gd1 O3 B1 -148.1(5) . 1_565
O4 Gd1 O3 B2 -10.8(2) . .
O8 Gd1 O3 B2 -43.4(3) 1_556 .
O1 Gd1 O3 B2 176.4(2) 2_655 .
O1 Gd1 O3 B2 45.8(2) 2_645 .
O2 Gd1 O3 B2 117.4(2) 2_655 .
O6 Gd1 O3 B2 -95.9(2) 1_565 .
O5 Gd1 O3 B2 107.0(3) 1_556 .
B1 Gd1 O3 B2 147.7(3) 2_655 .
B4 Gd1 O3 B2 -7.6(5) 1_556 .
Be2 O6 B3 O7 -44.4(6) 1_545 .
Gd1 O6 B3 O7 133.8(4) 1_545 .
Be2 O6 B3 O4 133.5(4) 1_545 .
Gd1 O6 B3 O4 -48.3(5) 1_545 .
B4 O7 B3 O6 -175.8(4) . .
B4 O7 B3 O4 6.2(5) . .
B2 O4 B3 O6 151.3(4) . .
Gd1 O4 B3 O6 -41.9(5) . .
B2 O4 B3 O7 -30.5(5) . .
Gd1 O4 B3 O7 136.2(3) . .
B4 O5 B2 O3 -130.1(4) . .
Gd1 O5 B2 O3 69.9(6) 1_554 .
B4 O5 B2 O4 -15.2(5) . .
Gd1 O5 B2 O4 -175.3(3) 1_554 .
B4 O5 B2 O2 106.8(4) . .
Gd1 O5 B2 O2 -53.3(7) 1_554 .
B4 O5 B2 Gd1 -65.0(6) . .
Gd1 O5 B2 Gd1 134.9(4) 1_554 .
B1 O3 B2 O5 -76.5(5) 1_565 .
Gd1 O3 B2 O5 133.2(3) . .
B1 O3 B2 O4 165.0(4) 1_565 .
Gd1 O3 B2 O4 14.7(3) . .
B1 O3 B2 O2 47.7(5) 1_565 .
Gd1 O3 B2 O2 -102.6(3) . .
B1 O3 B2 Gd1 150.3(4) 1_565 .
B3 O4 B2 O5 34.3(5) . .
Gd1 O4 B2 O5 -135.6(3) . .
B3 O4 B2 O3 153.1(3) . .
Gd1 O4 B2 O3 -16.8(3) . .
B3 O4 B2 O2 -89.2(4) . .
Gd1 O4 B2 O2 100.9(3) . .
B3 O4 B2 Gd1 169.9(4) . .
B1 O2 B2 O5 -94.5(5) . .
Gd1 O2 B2 O5 92.1(4) 2_654 .
B1 O2 B2 O3 141.9(4) . .
Gd1 O2 B2 O3 -31.4(5) 2_654 .
B1 O2 B2 O4 27.9(6) . .
Gd1 O2 B2 O4 -145.4(3) 2_654 .
B1 O2 B2 Gd1 79.4(4) . .
Gd1 O2 B2 Gd1 -93.9(3) 2_654 .
O4 Gd1 B2 O5 73.9(4) . .
O8 Gd1 B2 O5 64.4(4) 1_556 .
O1 Gd1 B2 O5 -90.6(4) 2_655 .
O1 Gd1 B2 O5 138.1(4) 2_645 .
O2 Gd1 B2 O5 -146.4(4) 2_655 .
O6 Gd1 B2 O5 -11.3(4) 1_565 .
O3 Gd1 B2 O5 -86.9(5) . .
O5 Gd1 B2 O5 133.0(4) 1_556 .
B1 Gd1 B2 O5 -119.2(4) 2_655 .
B4 Gd1 B2 O5 90.3(4) 1_556 .
O4 Gd1 B2 O3 160.8(4) . .
O8 Gd1 B2 O3 151.3(2) 1_556 .
O1 Gd1 B2 O3 -3.7(2) 2_655 .
O1 Gd1 B2 O3 -135.0(2) 2_645 .
O2 Gd1 B2 O3 -59.5(2) 2_655 .
O6 Gd1 B2 O3 75.5(2) 1_565 .
O5 Gd1 B2 O3 -140.1(2) 1_556 .
B1 Gd1 B2 O3 -32.3(2) 2_655 .
B4 Gd1 B2 O3 177.2(2) 1_556 .
O8 Gd1 B2 O4 -9.5(3) 1_556 .
O1 Gd1 B2 O4 -164.5(2) 2_655 .
O1 Gd1 B2 O4 64.2(2) 2_645 .
O2 Gd1 B2 O4 139.7(2) 2_655 .
O6 Gd1 B2 O4 -85.2(2) 1_565 .
O3 Gd1 B2 O4 -160.8(4) . .
O5 Gd1 B2 O4 59.1(4) 1_556 .
B1 Gd1 B2 O4 166.9(2) 2_655 .
B4 Gd1 B2 O4 16.4(3) 1_556 .
O4 Gd1 B2 O2 -97.9(4) . .
O8 Gd1 B2 O2 -107.4(3) 1_556 .
O1 Gd1 B2 O2 97.6(3) 2_655 .
O1 Gd1 B2 O2 -33.7(3) 2_645 .
O2 Gd1 B2 O2 41.8(3) 2_655 .
O6 Gd1 B2 O2 176.8(3) 1_565 .
O3 Gd1 B2 O2 101.3(4) . .
O5 Gd1 B2 O2 -38.8(4) 1_556 .
B1 Gd1 B2 O2 69.0(3) 2_655 .
B4 Gd1 B2 O2 -81.5(3) 1_556 .
Be1 O8 B4 O5 -165.7(4) . .
Gd1 O8 B4 O5 13.4(4) 1_554 .
Be1 O8 B4 O7 17.7(6) . .
Gd1 O8 B4 O7 -163.1(3) 1_554 .
Be1 O8 B4 Gd1 -179.1(4) . 1_554
B2 O5 B4 O8 178.0(3) . .
Gd1 O5 B4 O8 -11.9(3) 1_554 .
B2 O5 B4 O7 -5.4(6) . .
Gd1 O5 B4 O7 164.7(4) 1_554 .
B2 O5 B4 Gd1 -170.1(4) . 1_554
B3 O7 B4 O8 -172.7(4) . .
B3 O7 B4 O5 10.9(6) . .
B3 O7 B4 Gd1 118.0(12) . 1_554
Gd1 O1 B1 O3 -175.0(4) 2_654 1_545
Gd1 O1 B1 O3 17.3(6) 2_644 1_545
Gd1 O1 B1 O2 6.6(4) 2_654 .
Gd1 O1 B1 O2 -161.1(2) 2_644 .
Gd1 O1 B1 Gd1 -167.7(3) 2_644 2_654
B2 O2 B1 O1 178.2(3) . .
Gd1 O2 B1 O1 -6.4(3) 2_654 .
B2 O2 B1 O3 -0.3(7) . 1_545
Gd1 O2 B1 O3 175.1(4) 2_654 1_545
B2 O2 B1 Gd1 -175.3(4) . 2_654
Be1 O11 B5 O9 9.7(6) 1_565 .
Be2 O11 B5 O9 -146.3(4) 1_554 .
Be1 O11 B5 O10 -171.5(4) 1_565 .
Be2 O11 B5 O10 32.4(5) 1_554 .
Be2 O9 B5 O11 6.0(6) 3_554 .
Be1 O9 B5 O11 -142.1(4) 3 .
Be2 O9 B5 O10 -172.7(4) 3_554 .
Be1 O9 B5 O10 39.2(5) 3 .
Be2 O10 B5 O11 -174.0(4) 3_544 .
Be1 O10 B5 O11 10.0(5) . .
Be2 O10 B5 O9 4.8(5) 3_544 .
Be1 O10 B5 O9 -171.2(4) . .
B5 O10 Be1 O11 -174.1(3) . 1_545
Be2 O10 Be1 O11 10.2(6) 3_544 1_545
B5 O10 Be1 O8 62.2(5) . .
Be2 O10 Be1 O8 -113.5(4) 3_544 .
B5 O10 Be1 O9 -56.4(5) . 3_544
Be2 O10 Be1 O9 127.9(4) 3_544 3_544
B5 O10 Be1 Be2 -143.0(4) . 1_544
Be2 O10 Be1 Be2 41.3(6) 3_544 1_544
B5 O10 Be1 Be2 -26.1(4) . 1_554
Be2 O10 Be1 Be2 158.2(3) 3_544 1_554
B4 O8 Be1 O10 59.3(5) . .
Gd1 O8 Be1 O10 -119.6(3) 1_554 .
B4 O8 Be1 O11 -63.1(6) . 1_545
Gd1 O8 Be1 O11 118.0(3) 1_554 1_545
B4 O8 Be1 O9 176.2(3) . 3_544
Gd1 O8 Be1 O9 -2.7(5) 1_554 3_544
B4 O8 Be1 Be2 -102.2(4) . 1_544
Gd1 O8 Be1 Be2 79.0(4) 1_554 1_544
B4 O8 Be1 Be2 145.9(4) . 1_554
Gd1 O8 Be1 Be2 -33.0(4) 1_554 1_554
